data_7129101
loop_
_publ_author_name
'Ito, Shotaro'
'Ishii, Youichi'
'Ishimura, Kazuya'
'Kuwabara, Takuya'

_publ_section_title
;
 A new strategy for hyperconjugative antiaromatic compounds utilizing
 negative charges: a dibenzo[<i>b</i>,<i>f</i>]silepinyl dianion.
;
_journal_issue 86
_journal_name_full 'Chemical communications (Cambridge, England)'
_journal_page_first 11330
_journal_page_last 11333
_journal_paper_doi 10.1039/d1cc04434f
_journal_volume 57
_journal_year 2021
_chemical_formula_sum 'C46 H60 Li2 O5 Si'
_chemical_formula_weight 734.91
_space_group_crystal_system monoclinic
_space_group_IT_number 14
_space_group_name_Hall '-P 2yn'
_space_group_name_H-M_alt 'P 1 21/n 1'
_atom_sites_solution_hydrogens geom
_audit_creation_method SHELXL-2018/3
_audit_update_record
;
2021-07-29 deposited with the CCDC.	2021-10-12 downloaded from the CCDC.
;
_cell_angle_alpha 90
_cell_angle_beta 98.541(2)
_cell_angle_gamma 90
_cell_formula_units_Z 4
_cell_length_a 10.6771(12)
_cell_length_b 23.008(2)
_cell_length_c 16.8602(18)
_cell_measurement_reflns_used 12082
_cell_measurement_temperature 93(2)
_cell_measurement_theta_max 31.3022
_cell_measurement_theta_min 2.4432
_cell_volume 4095.9(7)
_computing_cell_refinement 'RIGAKU CrystalClear'
_computing_data_collection 'RIGAKU CrystalClear'
_computing_data_reduction 'RIGAKU CrystalClear'
_computing_molecular_graphics 'Yadokari-XG 2009(Wakita Nemoto et al.)'
_computing_publication_material 'Yadokari-XG 2009(Wakita,Nemoto et al.)'
_computing_structure_refinement 'SHELXL-2018/3 (Sheldrick, 2018)'
_computing_structure_solution 'SHELXT 2018/2 (Sheldrick, 2018)'
_diffrn_ambient_temperature 93(2)
_diffrn_detector_area_resol_mean 28.5714
_diffrn_measured_fraction_theta_full 0.996
_diffrn_measured_fraction_theta_max 0.996
_diffrn_measurement_device_type 'Rigaku VariMax Saturn'
_diffrn_measurement_method 'omega scans'
_diffrn_radiation_monochromator Confocal
_diffrn_radiation_source 'rotating-anode X-ray tube'
_diffrn_radiation_type MoK\a
_diffrn_radiation_wavelength 0.71075
_diffrn_reflns_av_R_equivalents 0.0375
_diffrn_reflns_av_unetI/netI 0.0381
_diffrn_reflns_Laue_measured_fraction_full 0.996
_diffrn_reflns_Laue_measured_fraction_max 0.996
_diffrn_reflns_limit_h_max 13
_diffrn_reflns_limit_h_min -10
_diffrn_reflns_limit_k_max 29
_diffrn_reflns_limit_k_min -29
_diffrn_reflns_limit_l_max 21
_diffrn_reflns_limit_l_min -21
_diffrn_reflns_number 32961
_diffrn_reflns_point_group_measured_fraction_full 0.996
_diffrn_reflns_point_group_measured_fraction_max 0.996
_diffrn_reflns_theta_full 25.242
_diffrn_reflns_theta_max 27.494
_diffrn_reflns_theta_min 3.008
_exptl_absorpt_coefficient_mu 0.102
_exptl_absorpt_correction_T_max 1.0000
_exptl_absorpt_correction_T_min 0.8544
_exptl_absorpt_correction_type multi-scan
_exptl_absorpt_process_details 'Jacobson, R. (1998) Private communication'
_exptl_crystal_colour Black-purple
_exptl_crystal_density_diffrn 1.192
_exptl_crystal_description Prism
_exptl_crystal_F_000 1584
_exptl_crystal_size_max 0.150
_exptl_crystal_size_mid 0.090
_exptl_crystal_size_min 0.070
_refine_diff_density_max 0.285
_refine_diff_density_min -0.352
_refine_diff_density_rms 0.053
_refine_ls_extinction_coef 0.0357(16)
_refine_ls_extinction_expression Fc^*^=kFc[1+0.001xFc^2^\l^3^/sin(2\q)]^-1/4^
_refine_ls_extinction_method 'SHELXL-2018/3 (Sheldrick 2018)'
_refine_ls_goodness_of_fit_ref 1.053
_refine_ls_hydrogen_treatment mixed
_refine_ls_matrix_type full
_refine_ls_number_parameters 520
_refine_ls_number_reflns 9361
_refine_ls_number_restraints 0
_refine_ls_restrained_S_all 1.053
_refine_ls_R_factor_all 0.0595
_refine_ls_R_factor_gt 0.0494
_refine_ls_shift/su_max 0.001
_refine_ls_shift/su_mean 0.000
_refine_ls_structure_factor_coef Fsqd
_refine_ls_weighting_details 'w=1/[\s^2^(Fo^2^)+(0.0671P)^2^+1.1341P] where P=(Fo^2^+2Fc^2^)/3'
_refine_ls_weighting_scheme calc
_refine_ls_wR_factor_gt 0.1199
_refine_ls_wR_factor_ref 0.1285
_reflns_Friedel_coverage 0.000
_reflns_number_gt 7798
_reflns_number_total 9361
_reflns_threshold_expression 'I > 2\s(I)'
_cod_data_source_file d1cc04434f2.cif
_cod_data_source_block ydkr_CCDC1
_cod_depositor_comments
;
The following automatic conversions were performed:

data item '_exptl_absorpt_correction_type' value 'Multi-scan' was
changed to 'multi-scan' in accordance with the
/home/data/users/saulius/crontab/automatic-downloads/rss-feeds/RSC/lib/dictionaries/cif_core.dic
dictionary named 'cif_core.dic' version 2.4.2 last updated on
2011-04-26.

Automatic conversion script
Id: cif_fix_values 7556 2019-12-06 15:28:31Z antanas 

 Adding full bibliography for 7129099--7129101.cif.
;
_cod_original_cell_volume 4095.9(8)
_cod_original_sg_symbol_H-M 'P 21/n'
_cod_database_code 7129101
_shelx_shelxl_version_number 2018/3
_shelx_space_group_comment
;
The symmetry employed for this shelxl refinement is uniquely defined
by the following loop, which should always be used as a source of
symmetry information in preference to the above space-group names.
They are only intended as comments.
;
_shelx_estimated_absorpt_t_min 0.985
_shelx_estimated_absorpt_t_max 0.993

loop_
_space_group_symop_operation_xyz
'x, y, z'
'-x+1/2, y+1/2, -z+1/2'
'-x, -y, -z'
'x-1/2, -y-1/2, z-1/2'

loop_
_atom_site_label
_atom_site_type_symbol
_atom_site_fract_x
_atom_site_fract_y
_atom_site_fract_z
_atom_site_U_iso_or_equiv
_atom_site_adp_type
_atom_site_occupancy
_atom_site_site_symmetry_order
_atom_site_calc_flag
_atom_site_refinement_flags_posn
_atom_site_refinement_flags_adp
_atom_site_refinement_flags_occupancy
_atom_site_disorder_assembly
_atom_site_disorder_group
Si1 Si 0.57865(3) 0.65052(2) 0.28627(2) 0.01619(11) Uani 1 1 d . . . . .
C1 C 0.65883(13) 0.61744(6) 0.37972(8) 0.0188(3) Uani 1 1 d . . . . .
C2 C 0.70923(13) 0.65555(6) 0.44712(8) 0.0198(3) Uani 1 1 d . . . . .
C3 C 0.64814(14) 0.70449(6) 0.47095(8) 0.0221(3) Uani 1 1 d . . . . .
H3 H 0.697317 0.725571 0.512971 0.027 Uiso 1 1 calc R U . . .
C4 C 0.52336(14) 0.73019(6) 0.44446(8) 0.0216(3) Uani 1 1 d . . . . .
H4 H 0.492952 0.751556 0.485890 0.026 Uiso 1 1 calc R U . . .
C5 C 0.43697(14) 0.73086(6) 0.37186(8) 0.0199(3) Uani 1 1 d . . . . .
C6 C 0.44834(13) 0.70125(6) 0.29741(8) 0.0186(3) Uani 1 1 d . . . . .
C7 C 0.71653(14) 0.56257(6) 0.37389(8) 0.0223(3) Uani 1 1 d . . . . .
H7 H 0.680303 0.537046 0.332440 0.027 Uiso 1 1 calc R U . . .
C8 C 0.82229(15) 0.54377(7) 0.42473(9) 0.0277(3) Uani 1 1 d . . . . .
H8 H 0.854005 0.505396 0.421559 0.033 Uiso 1 1 calc R U . . .
C9 C 0.88158(14) 0.58426(7) 0.48192(9) 0.0266(3) Uani 1 1 d . . . . .
H9 H 0.959140 0.573995 0.514105 0.032 Uiso 1 1 calc R U . . .
C10 C 0.83015(14) 0.63727(7) 0.49175(9) 0.0248(3) Uani 1 1 d . . . . .
H10 H 0.874854 0.663508 0.529264 0.030 Uiso 1 1 calc R U . . .
C11 C 0.32288(15) 0.76501(6) 0.37053(9) 0.0253(3) Uani 1 1 d . . . . .
H11 H 0.308078 0.783339 0.418777 0.030 Uiso 1 1 calc R U . . .
C12 C 0.23511(14) 0.77227(6) 0.30324(10) 0.0274(3) Uani 1 1 d . . . . .
H12 H 0.162096 0.795329 0.306068 0.033 Uiso 1 1 calc R U . . .
C13 C 0.25131(14) 0.74621(6) 0.23022(9) 0.0246(3) Uani 1 1 d . . . . .
H13 H 0.192285 0.752267 0.182951 0.030 Uiso 1 1 calc R U . . .
C14 C 0.35701(13) 0.71123(6) 0.22986(9) 0.0209(3) Uani 1 1 d . . . . .
H14 H 0.368306 0.692914 0.180919 0.025 Uiso 1 1 calc R U . . .
C15 C 0.70291(13) 0.69004(6) 0.23708(8) 0.0185(3) Uani 1 1 d . . . . .
C16 C 0.83217(13) 0.67950(6) 0.25956(8) 0.0212(3) Uani 1 1 d . . . . .
H16 H 0.858533 0.652018 0.300714 0.025 Uiso 1 1 calc R U . . .
C17 C 0.92344(14) 0.70829(7) 0.22316(9) 0.0242(3) Uani 1 1 d . . . . .
H17 H 1.010768 0.700752 0.240202 0.029 Uiso 1 1 calc R U . . .
C18 C 0.88709(15) 0.74783(7) 0.16223(9) 0.0265(3) Uani 1 1 d . . . . .
H18 H 0.949147 0.767621 0.137478 0.032 Uiso 1 1 calc R U . . .
C19 C 0.75984(16) 0.75829(7) 0.13771(10) 0.0312(4) Uani 1 1 d . . . . .
H19 H 0.734154 0.784734 0.095114 0.037 Uiso 1 1 calc R U . . .
C20 C 0.66926(15) 0.73024(7) 0.17516(9) 0.0270(3) Uani 1 1 d . . . . .
H20 H 0.582217 0.738556 0.158333 0.032 Uiso 1 1 calc R U . . .
C21 C 0.51932(13) 0.59107(6) 0.21188(8) 0.0186(3) Uani 1 1 d . . . . .
C22 C 0.60220(14) 0.56464(6) 0.16545(8) 0.0219(3) Uani 1 1 d . . . . .
H22 H 0.687395 0.577746 0.170518 0.026 Uiso 1 1 calc R U . . .
C23 C 0.56293(16) 0.51988(6) 0.11234(9) 0.0264(3) Uani 1 1 d . . . . .
H23 H 0.621332 0.502487 0.082141 0.032 Uiso 1 1 calc R U . . .
C24 C 0.43907(16) 0.50055(6) 0.10330(9) 0.0272(3) Uani 1 1 d . . . . .
H24 H 0.412014 0.470027 0.066804 0.033 Uiso 1 1 calc R U . . .
C25 C 0.35450(15) 0.52602(6) 0.14785(9) 0.0249(3) Uani 1 1 d . . . . .
H25 H 0.269064 0.513136 0.141571 0.030 Uiso 1 1 calc R U . . .
C26 C 0.39462(14) 0.57039(6) 0.20169(8) 0.0207(3) Uani 1 1 d . . . . .
H26 H 0.335963 0.587089 0.232309 0.025 Uiso 1 1 calc R U . . .
Li1 Li 0.5107(2) 0.63305(11) 0.47642(15) 0.0255(5) Uani 1 1 d . . . . .
O1 O 0.53479(10) 0.60857(5) 0.58740(6) 0.0317(3) Uani 1 1 d . . . . .
C27 C 0.65449(15) 0.61060(7) 0.63982(9) 0.0275(3) Uani 1 1 d . . . . .
H27 H 0.683542 0.651291 0.648289 0.033 Uiso 1 1 calc R U . . .
H27A H 0.719600 0.588519 0.616312 0.033 Uiso 1 1 calc R U . . .
C28 C 0.63244(16) 0.58353(7) 0.71837(9) 0.0286(3) Uani 1 1 d . . . . .
H28 H 0.683819 0.603005 0.764509 0.034 Uiso 1 1 calc R U . . .
H28A H 0.652847 0.541539 0.719853 0.034 Uiso 1 1 calc R U . . .
C29 C 0.49200(17) 0.59352(8) 0.71865(10) 0.0351(4) Uani 1 1 d . . . . .
H29 H 0.475681 0.632849 0.738628 0.042 Uiso 1 1 calc R U . . .
H29A H 0.456186 0.564161 0.751879 0.042 Uiso 1 1 calc R U . . .
C30 C 0.43794(16) 0.58695(8) 0.63043(10) 0.0331(4) Uani 1 1 d . . . . .
H30 H 0.419115 0.545668 0.617014 0.040 Uiso 1 1 calc R U . . .
H30A H 0.359111 0.609854 0.617224 0.040 Uiso 1 1 calc R U . . .
O2 O 0.34336(10) 0.59931(4) 0.44737(7) 0.0264(2) Uani 1 1 d . . . . .
C31 C 0.31944(15) 0.54250(6) 0.41268(9) 0.0272(3) Uani 1 1 d . . . . .
H31 H 0.327268 0.512453 0.455164 0.033 Uiso 1 1 calc R U . . .
H31A H 0.380682 0.533632 0.375656 0.033 Uiso 1 1 calc R U . . .
C32 C 0.18470(15) 0.54385(8) 0.36725(10) 0.0340(4) Uani 1 1 d . . . . .
H32 H 0.181991 0.528507 0.312161 0.041 Uiso 1 1 calc R U . . .
H32A H 0.126774 0.520669 0.395434 0.041 Uiso 1 1 calc R U . . .
C33 C 0.14915(15) 0.60790(8) 0.36577(10) 0.0348(4) Uani 1 1 d . . . . .
H33 H 0.174148 0.627810 0.318476 0.042 Uiso 1 1 calc R U . . .
H33A H 0.057153 0.613221 0.365834 0.042 Uiso 1 1 calc R U . . .
C34 C 0.22501(15) 0.62952(7) 0.44261(11) 0.0305(4) Uani 1 1 d . . . . .
H34 H 0.237751 0.672089 0.440672 0.037 Uiso 1 1 calc R U . . .
H34A H 0.182142 0.620109 0.489199 0.037 Uiso 1 1 calc R U . . .
Li2 Li 0.6283(3) 0.81490(12) 0.42196(16) 0.0284(6) Uani 1 1 d . . . . .
O3 O 0.81394(10) 0.82323(5) 0.44323(6) 0.0271(2) Uani 1 1 d . . . . .
C35 C 0.90272(15) 0.85932(7) 0.49323(10) 0.0299(3) Uani 1 1 d . . . . .
H35 H 0.890939 0.855434 0.550129 0.036 Uiso 1 1 calc R U . . .
H35A H 0.890813 0.900604 0.477327 0.036 Uiso 1 1 calc R U . . .
C36 C 1.03384(16) 0.83869(7) 0.48163(11) 0.0333(4) Uani 1 1 d . . . . .
H36 H 1.093566 0.840545 0.532439 0.040 Uiso 1 1 calc R U . . .
H36A H 1.067881 0.862025 0.440341 0.040 Uiso 1 1 calc R U . . .
C37 C 1.00949(16) 0.77620(7) 0.45420(12) 0.0366(4) Uani 1 1 d . . . . .
H37 H 1.075574 0.762064 0.423494 0.044 Uiso 1 1 calc R U . . .
H37A H 1.004783 0.749882 0.500122 0.044 Uiso 1 1 calc R U . . .
C38 C 0.88373(16) 0.78172(7) 0.40195(10) 0.0320(4) Uani 1 1 d . . . . .
H38 H 0.894157 0.796170 0.348013 0.038 Uiso 1 1 calc R U . . .
H38A H 0.839505 0.743796 0.396232 0.038 Uiso 1 1 calc R U . . .
O4 O 0.56610(11) 0.87364(5) 0.49374(7) 0.0290(3) Uani 1 1 d . . . . .
C39 C 0.45120(17) 0.90567(8) 0.46894(12) 0.0409(4) Uani 1 1 d . . . . .
H39 H 0.394991 0.884123 0.426989 0.049 Uiso 1 1 calc R U . . .
H39A H 0.470327 0.944138 0.447315 0.049 Uiso 1 1 calc R U . . .
C40 C 0.38898(18) 0.91260(9) 0.54345(13) 0.0477(5) Uani 1 1 d . . . . .
H40 H 0.338801 0.948892 0.541479 0.057 Uiso 1 1 calc R U . . .
H40A H 0.333354 0.879150 0.550509 0.057 Uiso 1 1 calc R U . . .
C41 C 0.50125(17) 0.91482(8) 0.60936(11) 0.0366(4) Uani 1 1 d . . . . .
H41 H 0.477349 0.903569 0.661775 0.044 Uiso 1 1 calc R U . . .
H41A H 0.540309 0.953931 0.613846 0.044 Uiso 1 1 calc R U . . .
C42 C 0.58849(16) 0.87035(7) 0.58012(9) 0.0304(3) Uani 1 1 d . . . . .
H42 H 0.678019 0.879453 0.600779 0.037 Uiso 1 1 calc R U . . .
H42A H 0.569066 0.830903 0.598355 0.037 Uiso 1 1 calc R U . . .
O5 O 0.59689(11) 0.85939(5) 0.32330(7) 0.0365(3) Uani 1 1 d . . . . .
C43 C 0.50056(17) 0.85670(7) 0.25443(10) 0.0329(4) Uani 1 1 d . . . . .
H43 H 0.419913 0.841987 0.269073 0.05(2) Uiso 0.254(7) 1 calc R . P A 1
H43A H 0.526856 0.831283 0.212475 0.12(5) Uiso 0.254(7) 1 calc R . P A 1
H43B H 0.417583 0.868685 0.268533 0.072(11) Uiso 0.746(7) 1 calc R . P A 2
H43C H 0.492941 0.816765 0.232368 0.065(10) Uiso 0.746(7) 1 calc R . P A 2
C44 C 0.5428(3) 0.89786(13) 0.19521(16) 0.0403(9) Uani 0.746(7) 1 d . . P A 2
H44 H 0.469766 0.913996 0.158791 0.048 Uiso 0.746(7) 1 calc R U P A 2
H44A H 0.601457 0.878841 0.163017 0.048 Uiso 0.746(7) 1 calc R U P A 2
C45 C 0.6098(8) 0.9448(3) 0.2499(4) 0.0468(14) Uani 0.746(7) 1 d . . P A 2
H45 H 0.674442 0.964987 0.223529 0.056 Uiso 0.746(7) 1 calc R U P A 2
H45A H 0.548574 0.973730 0.264419 0.056 Uiso 0.746(7) 1 calc R U P A 2
C46 C 0.6693(6) 0.9125(2) 0.3211(3) 0.0373(10) Uani 0.746(7) 1 d . . P A 2
H46 H 0.758798 0.903578 0.316887 0.045 Uiso 0.746(7) 1 calc R U P A 2
H46A H 0.666669 0.935681 0.370316 0.045 Uiso 0.746(7) 1 calc R U P A 2
C47 C 0.4875(8) 0.9180(3) 0.2267(5) 0.036(2) Uani 0.254(7) 1 d . . P A 1
H47 H 0.441864 0.941664 0.262241 0.043 Uiso 0.254(7) 1 calc R U P A 1
H47A H 0.442318 0.920482 0.171066 0.043 Uiso 0.254(7) 1 calc R U P A 1
C48 C 0.624(2) 0.9376(11) 0.2313(15) 0.081(9) Uani 0.254(7) 1 d . . P A 1
H48 H 0.633650 0.979686 0.242912 0.098 Uiso 0.254(7) 1 calc R U P A 1
H48A H 0.658532 0.928663 0.181259 0.098 Uiso 0.254(7) 1 calc R U P A 1
C49 C 0.689(2) 0.9003(11) 0.3025(14) 0.106(9) Uani 0.254(7) 1 d . . P A 1
H49 H 0.762350 0.879466 0.287048 0.127 Uiso 0.254(7) 1 calc R U P A 1
H49A H 0.718615 0.925576 0.348990 0.127 Uiso 0.254(7) 1 calc R U P A 1

loop_
_atom_site_aniso_label
_atom_site_aniso_U_11
_atom_site_aniso_U_22
_atom_site_aniso_U_33
_atom_site_aniso_U_23
_atom_site_aniso_U_13
_atom_site_aniso_U_12
Si1 0.01728(19) 0.01573(19) 0.01587(19) -0.00014(13) 0.00346(14) -0.00058(14)
C1 0.0183(6) 0.0201(7) 0.0183(6) 0.0016(5) 0.0041(5) -0.0010(5)
C2 0.0201(7) 0.0224(7) 0.0173(6) 0.0038(5) 0.0040(5) -0.0050(5)
C3 0.0263(7) 0.0224(7) 0.0174(6) -0.0012(5) 0.0029(5) -0.0082(6)
C4 0.0289(8) 0.0174(6) 0.0202(7) -0.0016(5) 0.0090(6) -0.0021(6)
C5 0.0244(7) 0.0130(6) 0.0239(7) 0.0012(5) 0.0091(5) -0.0023(5)
C6 0.0192(6) 0.0165(6) 0.0208(6) 0.0008(5) 0.0055(5) -0.0019(5)
C7 0.0249(7) 0.0220(7) 0.0201(7) 0.0019(5) 0.0043(5) 0.0017(6)
C8 0.0286(8) 0.0291(8) 0.0256(7) 0.0062(6) 0.0048(6) 0.0088(6)
C9 0.0180(7) 0.0400(9) 0.0216(7) 0.0085(6) 0.0020(5) 0.0014(6)
C10 0.0218(7) 0.0341(8) 0.0180(7) 0.0035(6) 0.0009(5) -0.0071(6)
C11 0.0295(8) 0.0184(7) 0.0307(8) 0.0004(6) 0.0135(6) 0.0021(6)
C12 0.0231(7) 0.0196(7) 0.0417(9) 0.0059(6) 0.0121(6) 0.0038(6)
C13 0.0204(7) 0.0206(7) 0.0321(8) 0.0049(6) 0.0018(6) -0.0004(6)
C14 0.0221(7) 0.0160(6) 0.0248(7) 0.0003(5) 0.0043(5) -0.0021(5)
C15 0.0206(7) 0.0168(6) 0.0185(6) -0.0026(5) 0.0046(5) -0.0016(5)
C16 0.0215(7) 0.0215(7) 0.0209(7) -0.0004(5) 0.0039(5) -0.0003(5)
C17 0.0204(7) 0.0257(7) 0.0276(7) -0.0040(6) 0.0067(6) -0.0023(6)
C18 0.0281(8) 0.0248(7) 0.0291(8) -0.0017(6) 0.0128(6) -0.0073(6)
C19 0.0307(8) 0.0319(8) 0.0321(8) 0.0123(7) 0.0082(7) -0.0008(7)
C20 0.0226(7) 0.0288(8) 0.0300(8) 0.0092(6) 0.0053(6) 0.0008(6)
C21 0.0230(7) 0.0170(6) 0.0158(6) 0.0034(5) 0.0025(5) 0.0002(5)
C22 0.0258(7) 0.0199(7) 0.0201(7) 0.0017(5) 0.0044(5) 0.0010(6)
C23 0.0387(9) 0.0208(7) 0.0202(7) -0.0005(6) 0.0059(6) 0.0048(6)
C24 0.0435(9) 0.0160(6) 0.0196(7) -0.0010(5) -0.0033(6) 0.0003(6)
C25 0.0288(8) 0.0187(7) 0.0251(7) 0.0037(6) -0.0035(6) -0.0039(6)
C26 0.0240(7) 0.0176(6) 0.0200(6) 0.0030(5) 0.0019(5) -0.0005(5)
Li1 0.0271(13) 0.0249(12) 0.0249(12) 0.0018(10) 0.0053(10) -0.0062(10)
O1 0.0273(6) 0.0438(7) 0.0239(5) 0.0093(5) 0.0041(4) -0.0087(5)
C27 0.0320(8) 0.0261(7) 0.0234(7) 0.0025(6) 0.0006(6) -0.0060(6)
C28 0.0383(9) 0.0242(7) 0.0239(7) 0.0014(6) 0.0062(6) -0.0004(7)
C29 0.0418(10) 0.0394(9) 0.0266(8) 0.0076(7) 0.0130(7) 0.0059(8)
C30 0.0306(8) 0.0401(9) 0.0310(8) 0.0088(7) 0.0120(7) -0.0051(7)
O2 0.0208(5) 0.0200(5) 0.0382(6) -0.0034(4) 0.0042(4) -0.0018(4)
C31 0.0292(8) 0.0200(7) 0.0315(8) -0.0036(6) 0.0015(6) -0.0015(6)
C32 0.0258(8) 0.0428(10) 0.0328(8) -0.0078(7) 0.0030(6) -0.0073(7)
C33 0.0230(8) 0.0495(10) 0.0326(9) 0.0111(8) 0.0062(6) 0.0067(7)
C34 0.0247(8) 0.0252(8) 0.0439(9) 0.0022(7) 0.0129(7) 0.0024(6)
Li2 0.0303(14) 0.0290(13) 0.0259(13) 0.0026(11) 0.0043(10) -0.0054(11)
O3 0.0251(5) 0.0268(5) 0.0297(6) -0.0086(4) 0.0047(4) -0.0060(4)
C35 0.0301(8) 0.0289(8) 0.0294(8) -0.0098(6) -0.0001(6) -0.0021(6)
C36 0.0276(8) 0.0310(8) 0.0419(9) -0.0022(7) 0.0066(7) -0.0045(7)
C37 0.0335(9) 0.0264(8) 0.0540(11) -0.0022(8) 0.0198(8) -0.0002(7)
C38 0.0420(9) 0.0255(8) 0.0326(8) -0.0110(7) 0.0187(7) -0.0097(7)
O4 0.0336(6) 0.0249(5) 0.0283(6) 0.0017(4) 0.0035(5) 0.0021(5)
C39 0.0339(9) 0.0398(10) 0.0465(11) 0.0018(8) -0.0027(8) 0.0050(8)
C40 0.0314(10) 0.0485(11) 0.0640(13) -0.0067(10) 0.0098(9) 0.0020(8)
C41 0.0403(10) 0.0306(8) 0.0411(10) -0.0029(7) 0.0135(8) -0.0021(7)
C42 0.0373(9) 0.0280(8) 0.0262(8) -0.0007(6) 0.0054(7) -0.0004(7)
O5 0.0349(6) 0.0402(7) 0.0310(6) 0.0130(5) -0.0067(5) -0.0187(5)
C43 0.0329(9) 0.0331(9) 0.0289(8) 0.0039(7) -0.0081(7) -0.0079(7)
C44 0.0476(17) 0.0450(16) 0.0266(13) 0.0078(11) -0.0004(12) -0.0113(13)
C45 0.059(3) 0.0340(17) 0.042(3) 0.0135(17) -0.0090(19) -0.0250(16)
C46 0.043(2) 0.0370(15) 0.0310(14) 0.0059(13) 0.0018(13) -0.0217(14)
C47 0.035(4) 0.038(4) 0.032(4) 0.006(3) -0.005(3) -0.009(3)
C48 0.051(9) 0.126(19) 0.057(12) 0.069(12) -0.024(8) -0.029(10)
C49 0.040(8) 0.140(19) 0.119(16) 0.110(14) -0.049(10) -0.053(10)

loop_
_atom_type_symbol
_atom_type_description
_atom_type_scat_dispersion_real
_atom_type_scat_dispersion_imag
_atom_type_scat_source
C C 0.0033 0.0016 'International Tables Vol C Tables 4.2.6.8 and 6.1.1.4'
H H 0.0000 0.0000 'International Tables Vol C Tables 4.2.6.8 and 6.1.1.4'
Si Si 0.0817 0.0704 'International Tables Vol C Tables 4.2.6.8 and 6.1.1.4'
Li Li -0.0003 0.0001 'International Tables Vol C Tables 4.2.6.8 and 6.1.1.4'
O O 0.0106 0.0060 'International Tables Vol C Tables 4.2.6.8 and 6.1.1.4'

loop_
_geom_angle_atom_site_label_1
_geom_angle_atom_site_label_2
_geom_angle_atom_site_label_3
_geom_angle
_geom_angle_site_symmetry_1
_geom_angle_site_symmetry_3
_geom_angle_publ_flag
C1 Si1 C6 115.81(6) . . ?
C1 Si1 C15 107.79(6) . . ?
C6 Si1 C15 109.14(6) . . ?
C1 Si1 C21 109.52(6) . . ?
C6 Si1 C21 109.87(6) . . ?
C15 Si1 C21 104.05(6) . . ?
C7 C1 C2 118.17(12) . . ?
C7 C1 Si1 117.46(10) . . ?
C2 C1 Si1 118.95(10) . . ?
C7 C1 Li1 120.38(11) . . ?
C2 C1 Li1 66.35(9) . . ?
Si1 C1 Li1 104.10(9) . . ?
C3 C2 C10 120.17(13) . . ?
C3 C2 C1 124.89(13) . . ?
C10 C2 C1 114.90(13) . . ?
C3 C2 Li1 68.54(10) . . ?
C10 C2 Li1 126.66(11) . . ?
C1 C2 Li1 77.84(10) . . ?
C2 C3 C4 133.09(13) . . ?
C2 C3 Li1 75.70(11) . . ?
C4 C3 Li1 74.58(10) . . ?
C2 C3 Li2 134.45(11) . . ?
C4 C3 Li2 59.68(9) . . ?
Li1 C3 Li2 134.15(11) . . ?
C2 C3 H3 113.5 . . ?
C4 C3 H3 113.5 . . ?
Li1 C3 H3 130.1 . . ?
Li2 C3 H3 75.8 . . ?
C5 C4 C3 135.43(13) . . ?
C5 C4 Li2 96.79(11) . . ?
C3 C4 Li2 87.08(11) . . ?
C5 C4 Li1 99.15(11) . . ?
C3 C4 Li1 67.67(10) . . ?
Li2 C4 Li1 154.56(12) . . ?
C5 C4 H4 112.3 . . ?
C3 C4 H4 112.3 . . ?
Li2 C4 H4 84.9 . . ?
Li1 C4 H4 106.9 . . ?
C4 C5 C11 117.20(13) . . ?
C4 C5 C6 127.93(13) . . ?
C11 C5 C6 114.87(13) . . ?
C14 C6 C5 119.24(13) . . ?
C14 C6 Si1 117.63(10) . . ?
C5 C6 Si1 123.13(10) . . ?
C8 C7 C1 124.08(14) . . ?
C8 C7 H7 118.0 . . ?
C1 C7 H7 118.0 . . ?
C7 C8 C9 117.18(14) . . ?
C7 C8 H8 121.4 . . ?
C9 C8 H8 121.4 . . ?
C10 C9 C8 121.63(14) . . ?
C10 C9 H9 119.2 . . ?
C8 C9 H9 119.2 . . ?
C9 C10 C2 122.67(14) . . ?
C9 C10 H10 118.7 . . ?
C2 C10 H10 118.7 . . ?
C12 C11 C5 123.34(14) . . ?
C12 C11 H11 118.3 . . ?
C5 C11 H11 118.3 . . ?
C11 C12 C13 121.08(14) . . ?
C11 C12 H12 119.5 . . ?
C13 C12 H12 119.5 . . ?
C14 C13 C12 117.28(14) . . ?
C14 C13 H13 121.4 . . ?
C12 C13 H13 121.4 . . ?
C13 C14 C6 123.99(14) . . ?
C13 C14 H14 118.0 . . ?
C6 C14 H14 118.0 . . ?
C16 C15 C20 116.76(13) . . ?
C16 C15 Si1 121.67(10) . . ?
C20 C15 Si1 121.56(11) . . ?
C17 C16 C15 121.68(13) . . ?
C17 C16 H16 119.2 . . ?
C15 C16 H16 119.2 . . ?
C18 C17 C16 120.13(14) . . ?
C18 C17 H17 119.9 . . ?
C16 C17 H17 119.9 . . ?
C19 C18 C17 119.45(14) . . ?
C19 C18 H18 120.3 . . ?
C17 C18 H18 120.3 . . ?
C18 C19 C20 120.20(14) . . ?
C18 C19 H19 119.9 . . ?
C20 C19 H19 119.9 . . ?
C19 C20 C15 121.76(14) . . ?
C19 C20 H20 119.1 . . ?
C15 C20 H20 119.1 . . ?
C26 C21 C22 116.81(13) . . ?
C26 C21 Si1 122.91(10) . . ?
C22 C21 Si1 120.25(10) . . ?
C23 C22 C21 121.73(14) . . ?
C23 C22 H22 119.1 . . ?
C21 C22 H22 119.1 . . ?
C24 C23 C22 120.15(14) . . ?
C24 C23 H23 119.9 . . ?
C22 C23 H23 119.9 . . ?
C23 C24 C25 119.57(13) . . ?
C23 C24 H24 120.2 . . ?
C25 C24 H24 120.2 . . ?
C24 C25 C26 120.09(14) . . ?
C24 C25 H25 120.0 . . ?
C26 C25 H25 120.0 . . ?
C25 C26 C21 121.64(14) . . ?
C25 C26 H26 119.2 . . ?
C21 C26 H26 119.2 . . ?
O1 Li1 O2 96.46(12) . . ?
O1 Li1 C3 105.24(12) . . ?
O2 Li1 C3 151.20(15) . . ?
O1 Li1 C2 106.17(12) . . ?
O2 Li1 C2 151.16(14) . . ?
C3 Li1 C2 35.75(6) . . ?
O1 Li1 C4 120.27(13) . . ?
O2 Li1 C4 114.30(13) . . ?
C3 Li1 C4 37.75(7) . . ?
C2 Li1 C4 69.21(9) . . ?
O1 Li1 C1 126.33(13) . . ?
O2 Li1 C1 115.60(12) . . ?
C3 Li1 C1 65.53(8) . . ?
C2 Li1 C1 35.81(6) . . ?
C4 Li1 C1 85.47(9) . . ?
C30 O1 C27 109.89(11) . . ?
C30 O1 Li1 125.94(12) . . ?
C27 O1 Li1 124.16(12) . . ?
O1 C27 C28 106.50(13) . . ?
O1 C27 H27 110.4 . . ?
C28 C27 H27 110.4 . . ?
O1 C27 H27A 110.4 . . ?
C28 C27 H27A 110.4 . . ?
H27 C27 H27A 108.6 . . ?
C27 C28 C29 102.87(13) . . ?
C27 C28 H28 111.2 . . ?
C29 C28 H28 111.2 . . ?
C27 C28 H28A 111.2 . . ?
C29 C28 H28A 111.2 . . ?
H28 C28 H28A 109.1 . . ?
C28 C29 C30 102.33(13) . . ?
C28 C29 H29 111.3 . . ?
C30 C29 H29 111.3 . . ?
C28 C29 H29A 111.3 . . ?
C30 C29 H29A 111.3 . . ?
H29 C29 H29A 109.2 . . ?
O1 C30 C29 105.20(13) . . ?
O1 C30 H30 110.7 . . ?
C29 C30 H30 110.7 . . ?
O1 C30 H30A 110.7 . . ?
C29 C30 H30A 110.7 . . ?
H30 C30 H30A 108.8 . . ?
C34 O2 C31 108.41(11) . . ?
C34 O2 Li1 126.17(12) . . ?
C31 O2 Li1 124.49(12) . . ?
O2 C31 C32 106.41(12) . . ?
O2 C31 H31 110.4 . . ?
C32 C31 H31 110.4 . . ?
O2 C31 H31A 110.4 . . ?
C32 C31 H31A 110.4 . . ?
H31 C31 H31A 108.6 . . ?
C33 C32 C31 104.02(13) . . ?
C33 C32 H32 111.0 . . ?
C31 C32 H32 111.0 . . ?
C33 C32 H32A 111.0 . . ?
C31 C32 H32A 111.0 . . ?
H32 C32 H32A 109.0 . . ?
C34 C33 C32 101.82(13) . . ?
C34 C33 H33 111.4 . . ?
C32 C33 H33 111.4 . . ?
C34 C33 H33A 111.4 . . ?
C32 C33 H33A 111.4 . . ?
H33 C33 H33A 109.3 . . ?
O2 C34 C33 104.17(13) . . ?
O2 C34 H34 110.9 . . ?
C33 C34 H34 110.9 . . ?
O2 C34 H34A 110.9 . . ?
C33 C34 H34A 110.9 . . ?
H34 C34 H34A 108.9 . . ?
O5 Li2 O3 98.39(13) . . ?
O5 Li2 O4 97.59(13) . . ?
O3 Li2 O4 103.92(13) . . ?
O5 Li2 C4 124.08(14) . . ?
O3 Li2 C4 123.52(14) . . ?
O4 Li2 C4 105.02(12) . . ?
O5 Li2 C3 139.74(14) . . ?
O3 Li2 C3 90.28(11) . . ?
O4 Li2 C3 118.40(12) . . ?
C4 Li2 C3 33.24(6) . . ?
C35 O3 C38 108.72(12) . . ?
C35 O3 Li2 136.20(12) . . ?
C38 O3 Li2 115.02(12) . . ?
O3 C35 C36 106.54(13) . . ?
O3 C35 H35 110.4 . . ?
C36 C35 H35 110.4 . . ?
O3 C35 H35A 110.4 . . ?
C36 C35 H35A 110.4 . . ?
H35 C35 H35A 108.6 . . ?
C35 C36 C37 102.44(13) . . ?
C35 C36 H36 111.3 . . ?
C37 C36 H36 111.3 . . ?
C35 C36 H36A 111.3 . . ?
C37 C36 H36A 111.3 . . ?
H36 C36 H36A 109.2 . . ?
C38 C37 C36 101.33(14) . . ?
C38 C37 H37 111.5 . . ?
C36 C37 H37 111.5 . . ?
C38 C37 H37A 111.5 . . ?
C36 C37 H37A 111.5 . . ?
H37 C37 H37A 109.3 . . ?
O3 C38 C37 104.66(12) . . ?
O3 C38 H38 110.8 . . ?
C37 C38 H38 110.8 . . ?
O3 C38 H38A 110.8 . . ?
C37 C38 H38A 110.8 . . ?
H38 C38 H38A 108.9 . . ?
C39 O4 C42 109.06(13) . . ?
C39 O4 Li2 121.17(13) . . ?
C42 O4 Li2 123.87(12) . . ?
O4 C39 C40 105.84(15) . . ?
O4 C39 H39 110.6 . . ?
C40 C39 H39 110.6 . . ?
O4 C39 H39A 110.6 . . ?
C40 C39 H39A 110.6 . . ?
H39 C39 H39A 108.7 . . ?
C41 C40 C39 102.47(15) . . ?
C41 C40 H40 111.3 . . ?
C39 C40 H40 111.3 . . ?
C41 C40 H40A 111.3 . . ?
C39 C40 H40A 111.3 . . ?
H40 C40 H40A 109.2 . . ?
C40 C41 C42 101.36(15) . . ?
C40 C41 H41 111.5 . . ?
C42 C41 H41 111.5 . . ?
C40 C41 H41A 111.5 . . ?
C42 C41 H41A 111.5 . . ?
H41 C41 H41A 109.3 . . ?
O4 C42 C41 105.99(13) . . ?
O4 C42 H42 110.5 . . ?
C41 C42 H42 110.5 . . ?
O4 C42 H42A 110.5 . . ?
C41 C42 H42A 110.5 . . ?
H42 C42 H42A 108.7 . . ?
C43 O5 C49 105.2(7) . . ?
C43 O5 C46 109.7(3) . . ?
C43 O5 Li2 133.14(12) . . ?
C49 O5 Li2 121.2(7) . . ?
C46 O5 Li2 116.2(3) . . ?
O5 C43 C47 103.7(3) . . ?
O5 C43 C44 105.23(15) . . ?
O5 C43 H43 111.0 . . ?
C47 C43 H43 111.0 . . ?
O5 C43 H43A 111.0 . . ?
C47 C43 H43A 111.0 . . ?
H43 C43 H43A 109.0 . . ?
O5 C43 H43B 110.7 . . ?
C44 C43 H43B 110.7 . . ?
O5 C43 H43C 110.7 . . ?
C44 C43 H43C 110.7 . . ?
H43B C43 H43C 108.8 . . ?
C43 C44 C45 101.9(3) . . ?
C43 C44 H44 111.4 . . ?
C45 C44 H44 111.4 . . ?
C43 C44 H44A 111.4 . . ?
C45 C44 H44A 111.4 . . ?
H44 C44 H44A 109.3 . . ?
C46 C45 C44 104.1(4) . . ?
C46 C45 H45 110.9 . . ?
C44 C45 H45 110.9 . . ?
C46 C45 H45A 110.9 . . ?
C44 C45 H45A 110.9 . . ?
H45 C45 H45A 109.0 . . ?
O5 C46 C45 106.2(4) . . ?
O5 C46 H46 110.5 . . ?
C45 C46 H46 110.5 . . ?
O5 C46 H46A 110.5 . . ?
C45 C46 H46A 110.5 . . ?
H46 C46 H46A 108.7 . . ?
C43 C47 C48 102.7(11) . . ?
C43 C47 H47 111.2 . . ?
C48 C47 H47 111.2 . . ?
C43 C47 H47A 111.2 . . ?
C48 C47 H47A 111.2 . . ?
H47 C47 H47A 109.1 . . ?
C47 C48 C49 100.8(17) . . ?
C47 C48 H48 111.6 . . ?
C49 C48 H48 111.6 . . ?
C47 C48 H48A 111.6 . . ?
C49 C48 H48A 111.6 . . ?
H48 C48 H48A 109.4 . . ?
O5 C49 C48 108.2(14) . . ?
O5 C49 H49 110.1 . . ?
C48 C49 H49 110.1 . . ?
O5 C49 H49A 110.1 . . ?
C48 C49 H49A 110.1 . . ?
H49 C49 H49A 108.4 . . ?

loop_
_geom_bond_atom_site_label_1
_geom_bond_atom_site_label_2
_geom_bond_distance
_geom_bond_site_symmetry_2
_geom_bond_publ_flag
Si1 C1 1.8424(14) . ?
Si1 C6 1.8470(14) . ?
Si1 C15 1.8976(14) . ?
Si1 C21 1.8999(14) . ?
C1 C7 1.415(2) . ?
C1 C2 1.4724(19) . ?
C1 Li1 2.460(3) . ?
C2 C3 1.390(2) . ?
C2 C10 1.457(2) . ?
C2 Li1 2.305(3) . ?
C3 C4 1.465(2) . ?
C3 Li1 2.214(3) . ?
C3 Li2 2.670(3) . ?
C3 H3 0.9500 . ?
C4 C5 1.419(2) . ?
C4 Li2 2.307(3) . ?
C4 Li1 2.308(3) . ?
C4 H4 0.9500 . ?
C5 C11 1.447(2) . ?
C5 C6 1.4490(19) . ?
C6 C14 1.4039(19) . ?
C7 C8 1.382(2) . ?
C7 H7 0.9500 . ?
C8 C9 1.420(2) . ?
C8 H8 0.9500 . ?
C9 C10 1.358(2) . ?
C9 H9 0.9500 . ?
C10 H10 0.9500 . ?
C11 C12 1.370(2) . ?
C11 H11 0.9500 . ?
C12 C13 1.403(2) . ?
C12 H12 0.9500 . ?
C13 C14 1.387(2) . ?
C13 H13 0.9500 . ?
C14 H14 0.9500 . ?
C15 C16 1.3971(19) . ?
C15 C20 1.401(2) . ?
C16 C17 1.394(2) . ?
C16 H16 0.9500 . ?
C17 C18 1.384(2) . ?
C17 H17 0.9500 . ?
C18 C19 1.381(2) . ?
C18 H18 0.9500 . ?
C19 C20 1.390(2) . ?
C19 H19 0.9500 . ?
C20 H20 0.9500 . ?
C21 C26 1.4002(19) . ?
C21 C22 1.4040(19) . ?
C22 C23 1.388(2) . ?
C22 H22 0.9500 . ?
C23 C24 1.382(2) . ?
C23 H23 0.9500 . ?
C24 C25 1.387(2) . ?
C24 H24 0.9500 . ?
C25 C26 1.391(2) . ?
C25 H25 0.9500 . ?
C26 H26 0.9500 . ?
Li1 O1 1.934(3) . ?
Li1 O2 1.943(3) . ?
O1 C30 1.4374(18) . ?
O1 C27 1.4427(18) . ?
C27 C28 1.513(2) . ?
C27 H27 0.9900 . ?
C27 H27A 0.9900 . ?
C28 C29 1.518(2) . ?
C28 H28 0.9900 . ?
C28 H28A 0.9900 . ?
C29 C30 1.521(2) . ?
C29 H29 0.9900 . ?
C29 H29A 0.9900 . ?
C30 H30 0.9900 . ?
C30 H30A 0.9900 . ?
O2 C34 1.4339(18) . ?
O2 C31 1.4394(17) . ?
C31 C32 1.526(2) . ?
C31 H31 0.9900 . ?
C31 H31A 0.9900 . ?
C32 C33 1.521(3) . ?
C32 H32 0.9900 . ?
C32 H32A 0.9900 . ?
C33 C34 1.507(2) . ?
C33 H33 0.9900 . ?
C33 H33A 0.9900 . ?
C34 H34 0.9900 . ?
C34 H34A 0.9900 . ?
Li2 O5 1.940(3) . ?
Li2 O3 1.970(3) . ?
Li2 O4 1.993(3) . ?
O3 C35 1.4357(18) . ?
O3 C38 1.4511(19) . ?
C35 C36 1.518(2) . ?
C35 H35 0.9900 . ?
C35 H35A 0.9900 . ?
C36 C37 1.521(2) . ?
C36 H36 0.9900 . ?
C36 H36A 0.9900 . ?
C37 C38 1.498(3) . ?
C37 H37 0.9900 . ?
C37 H37A 0.9900 . ?
C38 H38 0.9900 . ?
C38 H38A 0.9900 . ?
O4 C39 1.439(2) . ?
O4 C42 1.4423(19) . ?
C39 C40 1.514(3) . ?
C39 H39 0.9900 . ?
C39 H39A 0.9900 . ?
C40 C41 1.510(3) . ?
C40 H40 0.9900 . ?
C40 H40A 0.9900 . ?
C41 C42 1.515(2) . ?
C41 H41 0.9900 . ?
C41 H41A 0.9900 . ?
C42 H42 0.9900 . ?
C42 H42A 0.9900 . ?
O5 C43 1.4336(19) . ?
O5 C49 1.44(2) . ?
O5 C46 1.450(6) . ?
C43 C47 1.487(7) . ?
C43 C44 1.493(3) . ?
C43 H43 0.9900 . ?
C43 H43A 0.9900 . ?
C43 H43B 0.9900 . ?
C43 H43C 0.9900 . ?
C44 C45 1.527(7) . ?
C44 H44 0.9900 . ?
C44 H44A 0.9900 . ?
C45 C46 1.473(10) . ?
C45 H45 0.9900 . ?
C45 H45A 0.9900 . ?
C46 H46 0.9900 . ?
C46 H46A 0.9900 . ?
C47 C48 1.52(3) . ?
C47 H47 0.9900 . ?
C47 H47A 0.9900 . ?
C48 C49 1.55(3) . ?
C48 H48 0.9900 . ?
C48 H48A 0.9900 . ?
C49 H49 0.9900 . ?
C49 H49A 0.9900 . ?

loop_
_geom_torsion_atom_site_label_1
_geom_torsion_atom_site_label_2
_geom_torsion_atom_site_label_3
_geom_torsion_atom_site_label_4
_geom_torsion
_geom_torsion_site_symmetry_1
_geom_torsion_site_symmetry_2
_geom_torsion_site_symmetry_3
_geom_torsion_site_symmetry_4
_geom_torsion_publ_flag
C6 Si1 C1 C7 153.15(10) . . . . ?
C15 Si1 C1 C7 -84.32(12) . . . . ?
C21 Si1 C1 C7 28.27(13) . . . . ?
C6 Si1 C1 C2 -53.27(12) . . . . ?
C15 Si1 C1 C2 69.26(12) . . . . ?
C21 Si1 C1 C2 -178.15(10) . . . . ?
C6 Si1 C1 Li1 17.24(10) . . . . ?
C15 Si1 C1 Li1 139.77(8) . . . . ?
C21 Si1 C1 Li1 -107.64(9) . . . . ?
C7 C1 C2 C3 -165.73(13) . . . . ?
Si1 C1 C2 C3 40.87(18) . . . . ?
Li1 C1 C2 C3 -52.67(14) . . . . ?
C7 C1 C2 C10 11.91(18) . . . . ?
Si1 C1 C2 C10 -141.48(11) . . . . ?
Li1 C1 C2 C10 124.98(13) . . . . ?
C7 C1 C2 Li1 -113.07(14) . . . . ?
Si1 C1 C2 Li1 93.54(11) . . . . ?
C10 C2 C3 C4 -173.02(14) . . . . ?
C1 C2 C3 C4 4.5(2) . . . . ?
Li1 C2 C3 C4 -52.12(16) . . . . ?
C10 C2 C3 Li1 -120.90(14) . . . . ?
C1 C2 C3 Li1 56.64(14) . . . . ?
C10 C2 C3 Li2 99.90(17) . . . . ?
C1 C2 C3 Li2 -82.6(2) . . . . ?
Li1 C2 C3 Li2 -139.20(16) . . . . ?
C2 C3 C4 C5 -27.6(3) . . . . ?
Li1 C3 C4 C5 -80.10(18) . . . . ?
Li2 C3 C4 C5 96.72(18) . . . . ?
C2 C3 C4 Li2 -124.32(17) . . . . ?
Li1 C3 C4 Li2 -176.82(11) . . . . ?
C2 C3 C4 Li1 52.50(17) . . . . ?
Li2 C3 C4 Li1 176.82(11) . . . . ?
C3 C4 C5 C11 -177.09(15) . . . . ?
Li2 C4 C5 C11 -84.35(14) . . . . ?
Li1 C4 C5 C11 115.54(13) . . . . ?
C3 C4 C5 C6 2.9(3) . . . . ?
Li2 C4 C5 C6 95.63(15) . . . . ?
Li1 C4 C5 C6 -64.48(16) . . . . ?
C4 C5 C6 C14 -174.82(13) . . . . ?
C11 C5 C6 C14 5.16(18) . . . . ?
C4 C5 C6 Si1 5.0(2) . . . . ?
C11 C5 C6 Si1 -175.06(10) . . . . ?
C1 Si1 C6 C14 -157.72(10) . . . . ?
C15 Si1 C6 C14 80.47(12) . . . . ?
C21 Si1 C6 C14 -33.01(12) . . . . ?
C1 Si1 C6 C5 22.49(14) . . . . ?
C15 Si1 C6 C5 -99.31(12) . . . . ?
C21 Si1 C6 C5 147.20(11) . . . . ?
C2 C1 C7 C8 -4.1(2) . . . . ?
Si1 C1 C7 C8 149.70(13) . . . . ?
Li1 C1 C7 C8 -81.77(18) . . . . ?
C1 C7 C8 C9 -5.3(2) . . . . ?
C7 C8 C9 C10 6.2(2) . . . . ?
C8 C9 C10 C2 2.4(2) . . . . ?
C3 C2 C10 C9 166.34(14) . . . . ?
C1 C2 C10 C9 -11.4(2) . . . . ?
Li1 C2 C10 C9 81.78(19) . . . . ?
C4 C5 C11 C12 176.06(14) . . . . ?
C6 C5 C11 C12 -3.9(2) . . . . ?
C5 C11 C12 C13 0.2(2) . . . . ?
C11 C12 C13 C14 2.3(2) . . . . ?
C12 C13 C14 C6 -0.9(2) . . . . ?
C5 C6 C14 C13 -3.0(2) . . . . ?
Si1 C6 C14 C13 177.18(11) . . . . ?
C1 Si1 C15 C16 16.05(13) . . . . ?
C6 Si1 C15 C16 142.59(11) . . . . ?
C21 Si1 C15 C16 -100.18(12) . . . . ?
C1 Si1 C15 C20 -165.42(12) . . . . ?
C6 Si1 C15 C20 -38.88(13) . . . . ?
C21 Si1 C15 C20 78.35(13) . . . . ?
C20 C15 C16 C17 1.1(2) . . . . ?
Si1 C15 C16 C17 179.65(11) . . . . ?
C15 C16 C17 C18 -1.0(2) . . . . ?
C16 C17 C18 C19 -0.3(2) . . . . ?
C17 C18 C19 C20 1.4(2) . . . . ?
C18 C19 C20 C15 -1.3(3) . . . . ?
C16 C15 C20 C19 0.1(2) . . . . ?
Si1 C15 C20 C19 -178.49(13) . . . . ?
C1 Si1 C21 C26 96.94(12) . . . . ?
C6 Si1 C21 C26 -31.32(13) . . . . ?
C15 Si1 C21 C26 -148.05(11) . . . . ?
C1 Si1 C21 C22 -81.41(12) . . . . ?
C6 Si1 C21 C22 150.33(11) . . . . ?
C15 Si1 C21 C22 33.60(12) . . . . ?
C26 C21 C22 C23 -0.4(2) . . . . ?
Si1 C21 C22 C23 178.01(11) . . . . ?
C21 C22 C23 C24 0.7(2) . . . . ?
C22 C23 C24 C25 -0.3(2) . . . . ?
C23 C24 C25 C26 -0.5(2) . . . . ?
C24 C25 C26 C21 0.8(2) . . . . ?
C22 C21 C26 C25 -0.3(2) . . . . ?
Si1 C21 C26 C25 -178.74(10) . . . . ?
C30 O1 C27 C28 5.15(17) . . . . ?
Li1 O1 C27 C28 -175.93(14) . . . . ?
O1 C27 C28 C29 -25.70(16) . . . . ?
C27 C28 C29 C30 35.36(16) . . . . ?
C27 O1 C30 C29 17.68(18) . . . . ?
Li1 O1 C30 C29 -161.21(14) . . . . ?
C28 C29 C30 O1 -33.03(17) . . . . ?
C34 O2 C31 C32 13.73(16) . . . . ?
Li1 O2 C31 C32 -155.82(13) . . . . ?
O2 C31 C32 C33 11.21(17) . . . . ?
C31 C32 C33 C34 -30.22(16) . . . . ?
C31 O2 C34 C33 -33.54(16) . . . . ?
Li1 O2 C34 C33 135.78(14) . . . . ?
C32 C33 C34 O2 39.12(15) . . . . ?
C38 O3 C35 C36 0.09(17) . . . . ?
Li2 O3 C35 C36 176.92(15) . . . . ?
O3 C35 C36 C37 -24.06(18) . . . . ?
C35 C36 C37 C38 37.82(17) . . . . ?
C35 O3 C38 C37 24.55(16) . . . . ?
Li2 O3 C38 C37 -153.03(13) . . . . ?
C36 C37 C38 O3 -38.63(16) . . . . ?
C42 O4 C39 C40 -10.53(18) . . . . ?
Li2 O4 C39 C40 143.40(15) . . . . ?
O4 C39 C40 C41 31.01(19) . . . . ?
C39 C40 C41 C42 -38.37(18) . . . . ?
C39 O4 C42 C41 -14.32(17) . . . . ?
Li2 O4 C42 C41 -167.39(14) . . . . ?
C40 C41 C42 O4 33.02(17) . . . . ?
C49 O5 C43 C47 -39.3(15) . . . . ?
Li2 O5 C43 C47 148.7(5) . . . . ?
C46 O5 C43 C44 19.7(3) . . . . ?
Li2 O5 C43 C44 -172.2(2) . . . . ?
O5 C43 C44 C45 -33.3(4) . . . . ?
C43 C44 C45 C46 34.9(6) . . . . ?
C43 O5 C46 C45 3.0(5) . . . . ?
Li2 O5 C46 C45 -167.4(4) . . . . ?
C44 C45 C46 O5 -23.8(6) . . . . ?
O5 C43 C47 C48 44.5(13) . . . . ?
C43 C47 C48 C49 -31.1(18) . . . . ?
C43 O5 C49 C48 19(2) . . . . ?
Li2 O5 C49 C48 -167.9(13) . . . . ?
C47 C48 C49 O5 8(2) . . . . ?
